data_1522108
loop_
_publ_author_name
'Venturini, G.'
'Verniere, A.'
'Malaman, B.'

_publ_section_title
;
 Evolution of the non-stoichiometry in the Er (Ge1-x Gax)2 compounds.
 Crystal structure of Er4 (Ge, Ga)7, a new hexagonal Al B2 derivative
;
_journal_name_full 'Journal of Alloys Compd.'
_journal_page_first 201
_journal_page_last 207
_journal_volume 291
_journal_year 1999
_chemical_formula_sum 'Er4 Ga1.355 Ge5.645'
_chemical_name_systematic 'Er4 (Ga1.355 Ge5.645)'
_space_group_IT_number 187
_symmetry_space_group_name_Hall 'P -6 2'
_symmetry_space_group_name_H-M 'P -6 m 2'
_cell_angle_alpha 90
_cell_angle_beta 90
_cell_angle_gamma 120
_cell_formula_units_Z 1
_cell_length_a 7.964
_cell_length_b 7.964
_cell_length_c 4.095
_cell_volume 224.930
_citation_journal_id_ASTM JALCEU
_cod_data_source_file Venturini_JALCEU_1999_4.cif
_cod_data_source_block Er4Ga1.355Ge5.645
_cod_original_cell_volume 224.9298
_cod_database_code 1522108

loop_
_symmetry_equiv_pos_as_xyz
x,y,z
-x+y,-x,-z
-y,x-y,z
x,y,-z
-x+y,-x,z
-y,x-y,-z
-y,-x,-z
-x+y,y,z
x,x-y,-z
-y,-x,z
-x+y,y,-z
x,x-y,z

loop_
_atom_site_label
_atom_site_type_symbol
_atom_site_fract_x
_atom_site_fract_y
_atom_site_fract_z
_atom_site_occupancy
_atom_site_U_iso_or_equiv
Ge2 Ge 0.142 0.284 0 0.8065 0.0
Er2 Er 0.3358 0.1679 0.5 1 0.0
Ga1 Ga 0.6667 0.3333 0 0.1935 0.0
Ge1 Ge 0.6667 0.3333 0 0.8065 0.0
Er1 Er 0.3333 0.6667 0.5 1 0.0
Ga3 Ga 0.494 0.988 0 0.1935 0.0
Ge3 Ge 0.494 0.988 0 0.8065 0.0
Ga2 Ga 0.142 0.284 0 0.1935 0.0
